data_7200171
loop_
_publ_author_name
'Yang, Wenbin'
'Lin, Xiang'
'Blake, Alexander J.'
'Wilson, Claire'
'Hubberstey, Peter'
'Champness, Neil R.'
'Schr\"oder, Martin'

_publ_section_title
;
 In situ synthesis of 5-substituted-tetrazoles and
 metallosupramolecular co-ordination polymers
;
_journal_issue 1
_journal_name_full CrystEngComm
_journal_page_first 67
_journal_paper_doi 10.1039/b808496c
_journal_volume 11
_journal_year 2009
_chemical_formula_moiety 'C12 H16 N10 O4 Zn, 2(H2 O)'
_chemical_formula_sum 'C12 H20 N10 O6 Zn'
_chemical_formula_weight 465.75
_chemical_name_systematic
;
?
;
_space_group_IT_number 2
_symmetry_cell_setting triclinic
_symmetry_space_group_name_Hall '-P 1'
_symmetry_space_group_name_H-M 'P -1'
_atom_sites_solution_hydrogens 'CH geometrically placed, H2O from delta-F'
_atom_sites_solution_primary direct
_atom_sites_solution_secondary difmap
_audit_creation_method SHELXL-97
_cell_angle_alpha 88.434(3)
_cell_angle_beta 89.527(3)
_cell_angle_gamma 80.241(2)
_cell_formula_units_Z 1
_cell_length_a 7.1480(12)
_cell_length_b 7.7330(13)
_cell_length_c 8.6938(15)
_cell_measurement_reflns_used 3044
_cell_measurement_temperature 150(2)
_cell_measurement_theta_max 27.5
_cell_measurement_theta_min 2.3
_cell_volume 473.42(14)
_computing_cell_refinement 'Bruker SAINT version 6.36a (Bruker, 2000)'
_computing_data_collection 'Bruker SMART version 5.625 (Bruker, 2001)'
_computing_data_reduction 'Bruker SAINT; Bruker SHELXTL (Bruker, 2001)'
_computing_molecular_graphics 'Bruker SHELXTL'
_computing_publication_material 'enCIFer(Allen et al.,2004);PLATON(Spek,2003)'
_computing_structure_refinement 'SHELXL-97 (Sheldrick, 1997)'
_computing_structure_solution 'SHELXS-97 (Sheldrick, 1990)'
_diffrn_ambient_temperature 150(2)
_diffrn_measured_fraction_theta_full 0.966
_diffrn_measured_fraction_theta_max 0.966
_diffrn_measurement_device_type 'Bruker SMART APEX CCD area detector'
_diffrn_measurement_method omega
_diffrn_radiation_monochromator graphite
_diffrn_radiation_source 'normal-focus sealed tube'
_diffrn_radiation_type MoK\a
_diffrn_radiation_wavelength 0.71073
_diffrn_reflns_av_R_equivalents 0.016
_diffrn_reflns_av_sigmaI/netI 0.022
_diffrn_reflns_limit_h_max 9
_diffrn_reflns_limit_h_min -9
_diffrn_reflns_limit_k_max 10
_diffrn_reflns_limit_k_min -10
_diffrn_reflns_limit_l_max 11
_diffrn_reflns_limit_l_min -11
_diffrn_reflns_number 4258
_diffrn_reflns_theta_full 27.50
_diffrn_reflns_theta_max 27.50
_diffrn_reflns_theta_min 2.34
_diffrn_standards_decay_% 0
_diffrn_standards_number 0
_exptl_absorpt_coefficient_mu 1.352
_exptl_absorpt_correction_T_max 1.000
_exptl_absorpt_correction_T_min 0.789
_exptl_absorpt_correction_type multi-scan
_exptl_absorpt_process_details 'Bruker SADABS v2.03'
_exptl_crystal_colour colourless
_exptl_crystal_density_diffrn 1.634
_exptl_crystal_density_method 'not measured'
_exptl_crystal_description plate
_exptl_crystal_F_000 240
_exptl_crystal_size_max 0.87
_exptl_crystal_size_mid 0.40
_exptl_crystal_size_min 0.07
_refine_diff_density_max 0.42
_refine_diff_density_min -0.23
_refine_diff_density_rms 0.06
_refine_ls_extinction_method none
_refine_ls_goodness_of_fit_ref 1.12
_refine_ls_hydrogen_treatment 'riding model, H2O refined with restraints'
_refine_ls_matrix_type full
_refine_ls_number_parameters 157
_refine_ls_number_reflns 2104
_refine_ls_number_restraints 6
_refine_ls_restrained_S_all 1.12
_refine_ls_R_factor_all 0.0250
_refine_ls_R_factor_gt 0.0247
_refine_ls_shift/su_max 0.000
_refine_ls_shift/su_mean 0.000
_refine_ls_structure_factor_coef Fsqd
_refine_ls_weighting_details 'calc w=1/[\s^2^(Fo^2^)+(0.0320P)^2^+0.2055P] where P=(Fo^2^+2Fc^2^)/3'
_refine_ls_weighting_scheme calc
_refine_ls_wR_factor_gt 0.0636
_refine_ls_wR_factor_ref 0.0638
_reflns_number_gt 2069
_reflns_number_total 2107
_reflns_threshold_expression >2sigma(I)
_cod_data_source_file b808496c.txt
_cod_data_source_block (3)
_cod_depositor_comments
;
The following automatic conversions were performed:
'_symmetry_cell_setting' value 'Triclinic' changed to 'triclinic'
according to '/home/saulius/struct/CIF-dictionaries/cif_core.dic'
dictionary named 'cif_core.dic' version 2.4.1 from 2010-06-29.

Automatic conversion script
Id: cif_fix_enum 1527 2010-12-29 10:47:43Z saulius 
;
_cod_original_cell_volume 473.4(2)
_cod_original_sg_symbol_H-M P-1
_cod_database_code 7200171

loop_
_symmetry_equiv_pos_as_xyz
'x, y, z'
'-x, -y, -z'

loop_
_atom_site_label
_atom_site_type_symbol
_atom_site_fract_x
_atom_site_fract_y
_atom_site_fract_z
_atom_site_U_iso_or_equiv
_atom_site_adp_type
_atom_site_occupancy
_atom_site_symmetry_multiplicity
_atom_site_calc_flag
_atom_site_refinement_flags
_atom_site_disorder_assembly
_atom_site_disorder_group
Zn1 Zn 0.5000 0.5000 0.5000 0.01452(9) Uani 1 2 d S . .
O1 O 0.33126(16) 0.66067(14) 0.33634(13) 0.0188(2) Uani 1 1 d D . .
H1B H 0.2238(18) 0.636(3) 0.325(3) 0.035(6) Uiso 1 1 d D . .
H1C H 0.328(3) 0.7629(16) 0.304(2) 0.033(6) Uiso 1 1 d D . .
O2 O 0.28549(16) 0.34194(15) 0.52538(13) 0.0218(2) Uani 1 1 d D . .
H2B H 0.254(3) 0.283(3) 0.455(2) 0.039(6) Uiso 1 1 d D . .
H2C H 0.198(2) 0.361(3) 0.589(2) 0.032(6) Uiso 1 1 d D . .
O3 O 0.01884(16) 0.39954(14) 0.75239(12) 0.0192(2) Uani 1 1 d D . .
H3B H 0.055(3) 0.343(3) 0.8326(17) 0.032(6) Uiso 1 1 d D . .
H3C H -0.017(3) 0.5015(16) 0.779(3) 0.039(6) Uiso 1 1 d D . .
N1 N 0.61964(18) 0.33014(16) 0.32285(14) 0.0165(2) Uani 1 1 d . . .
N2 N 0.83828(19) -0.19937(17) -0.01626(15) 0.0199(3) Uani 1 1 d . . .
N3 N 0.85379(19) -0.26707(17) -0.15670(15) 0.0216(3) Uani 1 1 d . . .
N4 N 0.79388(19) -0.14428(17) -0.26061(15) 0.0211(3) Uani 1 1 d . . .
N5 N 0.73714(19) 0.00898(17) -0.19055(15) 0.0192(3) Uani 1 1 d . . .
C1 C 0.6639(3) 0.1559(2) 0.34976(18) 0.0235(3) Uani 1 1 d . . .
H1A H 0.6602 0.1138 0.4508 0.028 Uiso 1 1 calc R . .
C2 C 0.7143(2) 0.0366(2) 0.23553(18) 0.0228(3) Uani 1 1 d . . .
H2A H 0.7435 -0.0828 0.2600 0.027 Uiso 1 1 calc R . .
C3 C 0.7213(2) 0.09574(19) 0.08379(16) 0.0156(3) Uani 1 1 d . . .
C4 C 0.6815(2) 0.2768(2) 0.05570(17) 0.0184(3) Uani 1 1 d . . .
H4A H 0.6888 0.3225 -0.0438 0.022 Uiso 1 1 calc R . .
C5 C 0.6313(2) 0.38750(19) 0.17657(17) 0.0176(3) Uani 1 1 d . . .
H5A H 0.6043 0.5077 0.1556 0.021 Uiso 1 1 calc R . .
C6 C 0.7663(2) -0.02953(19) -0.04060(17) 0.0161(3) Uani 1 1 d . . .

loop_
_atom_site_aniso_label
_atom_site_aniso_U_11
_atom_site_aniso_U_22
_atom_site_aniso_U_33
_atom_site_aniso_U_23
_atom_site_aniso_U_13
_atom_site_aniso_U_12
Zn1 0.01965(13) 0.01318(13) 0.01008(12) -0.00289(8) 0.00091(9) -0.00056(8)
O1 0.0223(5) 0.0164(5) 0.0171(5) 0.0008(4) -0.0029(4) -0.0015(4)
O2 0.0258(6) 0.0248(6) 0.0166(5) -0.0082(4) 0.0056(5) -0.0089(4)
O3 0.0235(5) 0.0166(5) 0.0164(5) -0.0028(4) 0.0011(4) -0.0002(4)
N1 0.0196(6) 0.0162(6) 0.0130(6) -0.0021(5) 0.0003(5) -0.0010(4)
N2 0.0251(6) 0.0177(6) 0.0157(6) -0.0058(5) -0.0011(5) 0.0004(5)
N3 0.0274(7) 0.0190(6) 0.0172(6) -0.0066(5) -0.0012(5) 0.0001(5)
N4 0.0277(7) 0.0186(6) 0.0165(6) -0.0069(5) -0.0009(5) -0.0011(5)
N5 0.0258(7) 0.0169(6) 0.0143(6) -0.0049(5) -0.0005(5) -0.0009(5)
C1 0.0373(9) 0.0179(7) 0.0136(7) -0.0004(6) 0.0013(6) -0.0003(6)
C2 0.0355(9) 0.0141(7) 0.0171(7) -0.0007(6) 0.0019(6) 0.0001(6)
C3 0.0159(6) 0.0164(7) 0.0142(7) -0.0040(5) 0.0002(5) -0.0014(5)
C4 0.0238(7) 0.0188(7) 0.0120(6) -0.0012(5) 0.0011(6) -0.0014(5)
C5 0.0211(7) 0.0146(7) 0.0164(7) -0.0008(5) 0.0011(6) -0.0009(5)
C6 0.0168(6) 0.0168(7) 0.0147(7) -0.0039(5) 0.0005(5) -0.0024(5)

loop_
_atom_type_symbol
_atom_type_description
_atom_type_scat_dispersion_real
_atom_type_scat_dispersion_imag
_atom_type_scat_source
C C 0.0033 0.0016 'International Tables Vol C Tables 4.2.6.8 and 6.1.1.4'
N N 0.0061 0.0033 'International Tables Vol C Tables 4.2.6.8 and 6.1.1.4'
O O 0.0106 0.0060 'International Tables Vol C Tables 4.2.6.8 and 6.1.1.4'
Zn Zn 0.2839 1.4301 'International Tables Vol C Tables 4.2.6.8 and 6.1.1.4'
H H 0.0000 0.0000 'International Tables Vol C Tables 4.2.6.8 and 6.1.1.4'

loop_
_geom_angle_atom_site_label_1
_geom_angle_atom_site_label_2
_geom_angle_atom_site_label_3
_geom_angle
_geom_angle_site_symmetry_1
_geom_angle_site_symmetry_3
_geom_angle_publ_flag
O1 Zn1 O2 89.81(5) . . ?
O1 Zn1 N1 90.25(5) . . ?
O2 Zn1 N1 87.68(5) . . ?
C5 N1 C1 116.92(13) . . ?
C5 N1 Zn1 121.89(10) . . ?
C1 N1 Zn1 120.64(10) . . ?
N3 N2 C6 104.61(12) . . ?
N4 N3 N2 109.94(12) . . ?
N3 N4 N5 109.33(12) . . ?
C6 N5 N4 104.54(12) . . ?
N1 C1 C2 123.46(14) . . ?
C1 C2 C3 119.52(14) . . ?
C2 C3 C4 117.29(13) . . ?
C2 C3 C6 120.47(13) . . ?
C4 C3 C6 122.24(13) . . ?
C5 C4 C3 119.57(14) . . ?
N1 C5 C4 123.18(14) . . ?
N2 C6 N5 111.57(13) . . ?
N2 C6 C3 123.39(13) . . ?
N5 C6 C3 125.02(13) . . ?

loop_
_geom_bond_atom_site_label_1
_geom_bond_atom_site_label_2
_geom_bond_distance
_geom_bond_site_symmetry_2
_geom_bond_publ_flag
Zn1 O1 2.1087(11) . ?
Zn1 O2 2.1234(11) . ?
Zn1 N1 2.1299(12) . ?
N1 C5 1.3421(19) . ?
N1 C1 1.345(2) . ?
N2 N3 1.3380(18) . ?
N2 C6 1.3387(19) . ?
N3 N4 1.3125(19) . ?
N4 N5 1.3464(17) . ?
N5 C6 1.3394(19) . ?
C1 C2 1.378(2) . ?
C2 C3 1.388(2) . ?
C3 C4 1.396(2) . ?
C3 C6 1.4687(19) . ?
C4 C5 1.380(2) . ?

loop_
_geom_hbond_atom_site_label_D
_geom_hbond_atom_site_label_H
_geom_hbond_atom_site_label_A
_geom_hbond_distance_DH
_geom_hbond_distance_HA
_geom_hbond_distance_DA
_geom_hbond_angle_DHA
_geom_hbond_site_symmetry_A
O1 H1B O3 0.830(10) 1.930(11) 2.7424(16) 166(2) 2_566
O1 H1C N5 0.830(10) 1.982(11) 2.7895(18) 164(2) 2_665
O2 H2B N4 0.827(10) 2.089(10) 2.9094(17) 172(2) 2_655
O2 H2C O3 0.827(10) 1.901(10) 2.7248(16) 174(2) .
O3 H3B N2 0.832(10) 2.000(10) 2.8303(18) 175(2) 2_656
O3 H3C N3 0.826(10) 1.963(11) 2.7799(17) 170(2) 1_466

loop_
_geom_torsion_atom_site_label_1
_geom_torsion_atom_site_label_2
_geom_torsion_atom_site_label_3
_geom_torsion_atom_site_label_4
_geom_torsion
_geom_torsion_site_symmetry_1
_geom_torsion_site_symmetry_2
_geom_torsion_site_symmetry_3
_geom_torsion_site_symmetry_4
_geom_torsion_publ_flag
C6 N2 N3 N4 -0.08(17) . . . . ?
N2 N3 N4 N5 0.10(18) . . . . ?
N3 N4 N5 C6 -0.08(17) . . . . ?
C5 N1 C1 C2 -1.8(2) . . . . ?
N1 C1 C2 C3 0.1(3) . . . . ?
C1 C2 C3 C4 1.9(2) . . . . ?
C1 C2 C3 C6 -177.22(15) . . . . ?
C2 C3 C4 C5 -2.2(2) . . . . ?
C6 C3 C4 C5 176.91(14) . . . . ?
C1 N1 C5 C4 1.5(2) . . . . ?
C3 C4 C5 N1 0.5(2) . . . . ?
N3 N2 C6 N5 0.04(17) . . . . ?
N3 N2 C6 C3 178.57(13) . . . . ?
N4 N5 C6 N2 0.02(17) . . . . ?
N4 N5 C6 C3 -178.48(14) . . . . ?
C2 C3 C6 N2 -13.6(2) . . . . ?
C4 C3 C6 N2 167.34(14) . . . . ?
C2 C3 C6 N5 164.78(15) . . . . ?
C4 C3 C6 N5 -14.3(2) . . . . ?
